data_4061012
loop_
_publ_author_name
'Sun, Yi'
'Chan, Hoi-Shan'
'Dixneuf, Pierre H.'
'Xie, Zuowei'

_publ_section_title
;
 Synthesis, Structural Characterization, Ligand Displacement Reaction, and
 Electrochemical Property of Ruthenium Complexes Incorporating Linked
 Cyclopentadienyl-Carboranyl Ligands
;
_journal_coden_ASTM ORGND7
_journal_issue 24
_journal_name_full Organometallics
_journal_page_first 5864
_journal_page_last 5872
_journal_paper_doi 10.1021/om0493816
_journal_volume 23
_journal_year 2004
_chemical_formula_sum 'C22 H34 B10 Ru'
_chemical_formula_weight 507.66
_space_group_IT_number 9
_symmetry_cell_setting monoclinic
_symmetry_space_group_name_Hall 'C -2yc'
_symmetry_space_group_name_H-M 'C 1 c 1'
_cell_angle_alpha 90.00
_cell_angle_beta 98.876(2)
_cell_angle_gamma 90.00
_cell_formula_units_Z 4
_cell_length_a 7.2777(7)
_cell_length_b 21.082(2)
_cell_length_c 15.3044(15)
_cell_measurement_temperature 293(2)
_cell_volume 2320.0(4)
_diffrn_ambient_temperature 293(2)
_exptl_crystal_density_diffrn 1.453
_cod_original_sg_symbol_H-M 'C c'
_cod_database_code 4061012

loop_
_symmetry_equiv_pos_as_xyz
'x, y, z'
'x, -y, z+1/2'
'x+1/2, y+1/2, z'
'x+1/2, -y+1/2, z+1/2'

loop_
_atom_site_label
_atom_site_type_symbol
_atom_site_fract_x
_atom_site_fract_y
_atom_site_fract_z
_atom_site_U_iso_or_equiv
_atom_site_adp_type
_atom_site_occupancy
_atom_site_symmetry_multiplicity
_atom_site_calc_flag
_atom_site_refinement_flags
_atom_site_disorder_assembly
_atom_site_disorder_group
Ru1 Ru 0.90787(4) 0.607904(13) 0.39715(3) 0.02673(12) Uani 1 1 d . . .
C1 C 0.9525(7) 0.7497(2) 0.3116(4) 0.0255(10) Uani 1 1 d . . .
B7 B 0.9286(10) 0.7630(3) 0.4903(4) 0.0340(13) Uani 1 1 d . . .
H7 H 0.9590 0.7457 0.5588 0.041 Uiso 1 1 calc R . .
C3 C 1.0171(7) 0.7044(2) 0.2420(3) 0.0303(10) Uani 1 1 d . . .
C4 C 0.9812(7) 0.6359(2) 0.2685(3) 0.0308(10) Uani 1 1 d . . .
C6 C 0.6307(9) 0.6079(2) 0.1964(4) 0.0346(12) Uani 1 1 d . . .
H6A H 0.5971 0.6478 0.1735 0.042 Uiso 1 1 calc R . .
C7 C 0.5078(9) 0.5589(3) 0.1838(4) 0.0454(14) Uani 1 1 d . . .
H7A H 0.3904 0.5661 0.1517 0.055 Uiso 1 1 calc R . .
C8 C 0.5530(11) 0.4973(3) 0.2179(5) 0.0522(16) Uani 1 1 d . . .
H8A H 0.4640 0.4653 0.2093 0.063 Uiso 1 1 calc R . .
C9 C 0.7222(13) 0.4848(3) 0.2624(5) 0.0536(18) Uani 1 1 d . . .
H9A H 0.7519 0.4441 0.2834 0.064 Uiso 1 1 calc R . .
C10 C 0.8564(9) 0.5344(2) 0.2772(4) 0.0389(12) Uani 1 1 d . . .
C5 C 0.8114(10) 0.5974(3) 0.2449(5) 0.0322(13) Uani 1 1 d . . .
C11 C 1.0465(10) 0.5352(3) 0.3212(5) 0.0415(14) Uani 1 1 d . . .
H11A H 1.1156 0.4981 0.3471 0.050 Uiso 1 1 calc R . .
C12 C 1.1242(12) 0.5952(4) 0.3100(6) 0.0425(18) Uani 1 1 d . . .
H12A H 1.2559 0.6063 0.3252 0.051 Uiso 1 1 calc R . .
C2 C 0.8755(6) 0.7125(2) 0.4016(4) 0.0260(10) Uani 1 1 d . . .
C14 C 0.9146(8) 0.7174(3) 0.1479(4) 0.0419(13) Uani 1 1 d . . .
H14A H 0.9586 0.6887 0.1071 0.063 Uiso 1 1 calc R . .
H14B H 0.9377 0.7603 0.1315 0.063 Uiso 1 1 calc R . .
H14C H 0.7834 0.7114 0.1466 0.063 Uiso 1 1 calc R . .
C13 C 1.2257(8) 0.7133(3) 0.2378(5) 0.0458(14) Uani 1 1 d . . .
H13A H 1.2963 0.7060 0.2952 0.069 Uiso 1 1 calc R . .
H13B H 1.2473 0.7558 0.2192 0.069 Uiso 1 1 calc R . .
H13C H 1.2635 0.6838 0.1963 0.069 Uiso 1 1 calc R . .
C21 C 0.7168(9) 0.6336(3) 0.5663(4) 0.0401(12) Uani 1 1 d . . .
H21A H 0.6380 0.6126 0.6030 0.048 Uiso 1 1 calc R . .
H21B H 0.6896 0.6787 0.5666 0.048 Uiso 1 1 calc R . .
C23 C 1.0470(12) 0.6169(3) 0.5359(5) 0.0415(17) Uani 1 1 d . . .
H23A H 1.1489 0.6477 0.5431 0.050 Uiso 1 1 calc R . .
C24 C 1.0966(10) 0.5591(3) 0.5035(4) 0.0529(16) Uani 1 1 d . . .
H24A H 1.2263 0.5564 0.4937 0.064 Uiso 1 1 calc R . .
C22 C 0.9213(11) 0.6231(3) 0.6063(4) 0.0479(15) Uani 1 1 d . . .
H22A H 0.9634 0.6584 0.6448 0.057 Uiso 1 1 calc R . .
H22B H 0.9311 0.5849 0.6420 0.057 Uiso 1 1 calc R . .
C26 C 0.7990(14) 0.4975(3) 0.5187(6) 0.066(2) Uani 1 1 d . . .
H26A H 0.7511 0.4556 0.5013 0.079 Uiso 1 1 calc R . .
H26B H 0.7635 0.5073 0.5757 0.079 Uiso 1 1 calc R . .
C27 C 0.7112(10) 0.5462(3) 0.4506(5) 0.0452(16) Uani 1 1 d . . .
H27A H 0.6174 0.5278 0.4048 0.054 Uiso 1 1 calc R . .
C28 C 0.6707(15) 0.6087(2) 0.4721(6) 0.0355(19) Uani 1 1 d . . .
H28A H 0.5548 0.6254 0.4389 0.043 Uiso 1 1 calc R . .
C25 C 1.0125(16) 0.4967(4) 0.5275(6) 0.073(3) Uani 1 1 d . . .
H25A H 1.0639 0.4860 0.5881 0.088 Uiso 1 1 calc R . .
H25B H 1.0490 0.4635 0.4897 0.088 Uiso 1 1 calc R . .
B5 B 0.8346(9) 0.8188(3) 0.2826(4) 0.0368(13) Uani 1 1 d . . .
H5 H 0.8038 0.8368 0.2144 0.044 Uiso 1 1 calc R . .
B6 B 0.7228(7) 0.7501(3) 0.3190(4) 0.0296(11) Uani 1 1 d . . .
H6 H 0.6198 0.7227 0.2740 0.035 Uiso 1 1 calc R . .
B11 B 0.7022(8) 0.7601(3) 0.4294(5) 0.0321(11) Uani 1 1 d . . .
H11 H 0.5833 0.7404 0.4568 0.039 Uiso 1 1 calc R . .
B10 B 0.6749(9) 0.8270(3) 0.3575(5) 0.0379(13) Uani 1 1 d . . .
H10 H 0.5398 0.8505 0.3383 0.045 Uiso 1 1 calc R . .
B12 B 0.8064(11) 0.8350(3) 0.4662(5) 0.0410(16) Uani 1 1 d . . .
H12 H 0.7576 0.8639 0.5180 0.049 Uiso 1 1 calc R . .
B8 B 1.0476(10) 0.8295(3) 0.4546(4) 0.0365(13) Uani 1 1 d . . .
H8 H 1.1572 0.8546 0.4989 0.044 Uiso 1 1 calc R . .
B3 B 1.0854(8) 0.7525(3) 0.4145(4) 0.0310(12) Uani 1 1 d . . .
H3 H 1.2176 0.7269 0.4316 0.037 Uiso 1 1 calc R . .
B4 B 1.0625(9) 0.8207(3) 0.3424(5) 0.0325(14) Uani 1 1 d . . .
H4 H 1.1801 0.8400 0.3136 0.039 Uiso 1 1 calc R . .
B9 B 0.8877(10) 0.8701(3) 0.3743(4) 0.0397(15) Uani 1 1 d . . .
H10 H 0.8905 0.9220 0.3668 0.048 Uiso 1 1 calc R . .

loop_
_atom_site_aniso_label
_atom_site_aniso_U_11
_atom_site_aniso_U_22
_atom_site_aniso_U_33
_atom_site_aniso_U_23
_atom_site_aniso_U_13
_atom_site_aniso_U_12
Ru1 0.03086(18) 0.01965(17) 0.02923(19) 0.00174(18) 0.00317(12) 0.00202(18)
C1 0.020(2) 0.021(2) 0.034(3) 0.0052(18) 0.0002(18) 0.0011(17)
B7 0.042(3) 0.021(3) 0.037(3) -0.005(2) -0.001(3) -0.013(2)
C3 0.029(2) 0.033(2) 0.030(2) 0.0048(19) 0.0071(18) -0.0036(19)
C4 0.027(2) 0.031(2) 0.034(3) 0.0014(19) 0.0058(19) 0.0035(19)
C6 0.036(3) 0.033(3) 0.034(3) -0.0022(17) 0.004(2) -0.0064(19)
C7 0.054(3) 0.041(3) 0.040(3) -0.016(2) 0.004(3) -0.014(3)
C8 0.073(4) 0.039(3) 0.047(4) -0.015(3) 0.017(3) -0.024(3)
C9 0.095(6) 0.028(3) 0.039(3) -0.008(2) 0.016(4) -0.003(3)
C10 0.059(3) 0.022(2) 0.038(3) -0.0052(19) 0.015(2) 0.008(2)
C5 0.038(3) 0.026(2) 0.034(3) -0.004(2) 0.012(2) -0.002(2)
C11 0.052(4) 0.035(3) 0.039(3) 0.002(2) 0.011(3) 0.017(3)
C12 0.030(3) 0.040(3) 0.054(5) -0.004(3) -0.001(3) 0.014(3)
C2 0.022(3) 0.0228(19) 0.032(2) 0.0028(19) 0.001(2) -0.0002(16)
C14 0.048(3) 0.047(3) 0.030(3) 0.008(2) 0.004(2) -0.011(3)
C13 0.030(2) 0.057(4) 0.054(4) 0.004(3) 0.017(2) -0.003(3)
C21 0.058(3) 0.030(3) 0.035(3) -0.005(2) 0.014(2) -0.005(2)
C23 0.045(4) 0.037(3) 0.040(4) 0.010(3) -0.004(3) 0.005(3)
C24 0.066(4) 0.045(4) 0.044(3) 0.014(3) -0.002(3) 0.020(3)
C22 0.070(4) 0.037(3) 0.034(3) -0.002(2) -0.001(3) -0.001(3)
C26 0.116(7) 0.028(3) 0.058(4) 0.004(3) 0.027(4) -0.014(4)
C27 0.058(4) 0.036(3) 0.043(4) -0.007(3) 0.011(3) -0.016(3)
C28 0.053(5) 0.033(3) 0.022(3) -0.0042(19) 0.008(3) -0.012(2)
C25 0.125(9) 0.039(4) 0.056(5) 0.018(3) 0.014(5) 0.021(5)
B5 0.038(3) 0.025(3) 0.044(3) 0.010(2) -0.004(3) 0.003(2)
B6 0.021(2) 0.027(2) 0.038(3) 0.002(2) -0.001(2) 0.0018(19)
B11 0.033(3) 0.024(3) 0.038(3) -0.001(2) 0.002(2) -0.001(2)
B10 0.032(3) 0.031(3) 0.050(4) 0.004(2) 0.004(3) 0.007(2)
B12 0.051(4) 0.020(3) 0.051(4) -0.007(2) 0.003(3) -0.006(2)
B8 0.043(3) 0.024(3) 0.039(3) -0.002(2) -0.005(3) -0.012(2)
B3 0.026(3) 0.030(3) 0.032(3) 0.001(2) -0.009(2) -0.008(2)
B4 0.031(3) 0.021(3) 0.042(3) 0.009(2) -0.004(2) -0.010(2)
B9 0.049(4) 0.021(2) 0.047(4) 0.002(2) 0.000(3) 0.003(3)

loop_
_geom_bond_atom_site_label_1
_geom_bond_atom_site_label_2
_geom_bond_distance
_geom_bond_site_symmetry_2
_geom_bond_publ_flag
Ru1 C27 2.184(7) . ?
Ru1 C4 2.198(5) . ?
Ru1 C28 2.214(10) . ?
Ru1 C24 2.214(6) . ?
Ru1 C23 2.216(8) . ?
Ru1 C2 2.219(4) . ?
Ru1 C12 2.231(9) . ?
Ru1 C11 2.255(6) . ?
Ru1 C5 2.338(7) . ?
Ru1 C10 2.387(5) . ?
C1 C3 1.556(7) . ?
C1 B6 1.693(7) . ?
C1 B5 1.714(7) . ?
C1 B3 1.717(8) . ?
C1 B4 1.729(7) . ?
C1 C2 1.750(7) . ?
B7 C2 1.722(8) . ?
B7 B3 1.762(10) . ?
B7 B11 1.764(9) . ?
B7 B12 1.770(10) . ?
B7 B8 1.777(9) . ?
C3 C4 1.535(7) . ?
C3 C13 1.541(7) . ?
C3 C14 1.540(7) . ?
C4 C12 1.421(9) . ?
C4 C5 1.476(8) . ?
C6 C7 1.359(8) . ?
C6 C5 1.425(10) . ?
C7 C8 1.419(10) . ?
C8 C9 1.338(12) . ?
C9 C10 1.425(9) . ?
C10 C5 1.436(8) . ?
C10 C11 1.442(9) . ?
C11 C12 1.406(12) . ?
C2 B11 1.717(8) . ?
C2 B3 1.729(7) . ?
C2 B6 1.739(8) . ?
C21 C28 1.523(9) . ?
C21 C22 1.535(10) . ?
C23 C24 1.383(10) . ?
C23 C22 1.523(12) . ?
C24 C25 1.521(12) . ?
C26 C27 1.532(11) . ?
C26 C25 1.539(15) . ?
C27 C28 1.400(9) . ?
B5 B10 1.762(11) . ?
B5 B4 1.767(8) . ?
B5 B9 1.768(9) . ?
B5 B6 1.792(8) . ?
B6 B11 1.732(10) . ?
B6 B10 1.777(9) . ?
B11 B10 1.780(9) . ?
B11 B12 1.804(9) . ?
B10 B9 1.780(10) . ?
B10 B12 1.795(11) . ?
B12 B9 1.770(11) . ?
B12 B8 1.795(11) . ?
B8 B4 1.747(10) . ?
B8 B3 1.772(9) . ?
B8 B9 1.778(9) . ?
B3 B4 1.803(9) . ?
B4 B9 1.770(10) . ?
